data_1519827
loop_
_publ_author_name
'Tomkinson, N.'
'Coles, Simon J.'
'Hursthouse, Michael B.'
'Coles, Simon J.'

_publ_section_title
;
 1-((E)-3-Phenyl-propenyl)-pyrrolidine
;
_journal_name_full 'Crystal Structure Report Archive'
_journal_page_first 307
_journal_year 2007
_chemical_formula_sum 'C13 H16 F6 N P'
_chemical_formula_weight 331.24
_space_group_IT_number 14
_symmetry_cell_setting monoclinic
_symmetry_space_group_name_Hall '-P 2ybc'
_symmetry_space_group_name_H-M 'P 1 21/c 1'
_atom_sites_solution_hydrogens geom
_atom_sites_solution_primary direct
_atom_sites_solution_secondary difmap
_cell_angle_alpha 90.00
_cell_angle_beta 97.198(2)
_cell_angle_gamma 90.00
_cell_formula_units_Z 8
_cell_length_a 18.0459(5)
_cell_length_b 16.9680(5)
_cell_length_c 9.58230(10)
_cell_measurement_reflns_used 6753
_cell_measurement_temperature 120(2)
_cell_measurement_theta_max 27.48
_cell_measurement_theta_min 2.91
_cell_volume 2911.00(12)
_computing_cell_refinement 'DENZO, COLLECT'
_computing_data_reduction 'DENZO, COLLECT'
_computing_molecular_graphics 'PLATON (Spek, 2003)'
_computing_structure_refinement 'SHELXL-97 (Sheldrick, 1997)'
_computing_structure_solution 'SHELXS-97 (Sheldrick, 1997)'
_diffrn_ambient_temperature 120(2)
_diffrn_detector_area_resol_mean 9.091
_diffrn_measured_fraction_theta_full 0.995
_diffrn_measured_fraction_theta_max 0.995
_diffrn_measurement_device_type 'Bruker-Nonius KappaCCD Area Detector'
_diffrn_measurement_method '\f and \w scans'
_diffrn_radiation_monochromator graphite
_diffrn_radiation_source 'Bruker-Nonius FR591 rotating anode'
_diffrn_radiation_type MoK\a
_diffrn_radiation_wavelength 0.71073
_diffrn_reflns_av_R_equivalents 0.0556
_diffrn_reflns_av_sigmaI/netI 0.0429
_diffrn_reflns_limit_h_max 23
_diffrn_reflns_limit_h_min -23
_diffrn_reflns_limit_k_max 22
_diffrn_reflns_limit_k_min -22
_diffrn_reflns_limit_l_max 11
_diffrn_reflns_limit_l_min -12
_diffrn_reflns_number 40070
_diffrn_reflns_theta_full 27.50
_diffrn_reflns_theta_max 27.50
_diffrn_reflns_theta_min 3.31
_exptl_absorpt_coefficient_mu 0.247
_exptl_absorpt_correction_T_max 0.9902
_exptl_absorpt_correction_T_min 0.9523
_exptl_absorpt_correction_type multi-scan
_exptl_absorpt_process_details 'SADABS V2.10 (Sheldrick, G.M., 2003)'
_exptl_crystal_colour colourless
_exptl_crystal_density_diffrn 1.512
_exptl_crystal_density_method 'not measured'
_exptl_crystal_description block
_exptl_crystal_F_000 1360
_exptl_crystal_size_max 0.20
_exptl_crystal_size_mid 0.12
_exptl_crystal_size_min 0.04
_refine_diff_density_max 0.783
_refine_diff_density_min -0.775
_refine_diff_density_rms 0.104
_refine_ls_extinction_method none
_refine_ls_goodness_of_fit_ref 1.040
_refine_ls_hydrogen_treatment constr
_refine_ls_matrix_type full
_refine_ls_number_parameters 416
_refine_ls_number_reflns 6664
_refine_ls_number_restraints 0
_refine_ls_restrained_S_all 1.040
_refine_ls_R_factor_all 0.0825
_refine_ls_R_factor_gt 0.0552
_refine_ls_shift/su_max 0.008
_refine_ls_shift/su_mean 0.001
_refine_ls_structure_factor_coef Fsqd
_refine_ls_weighting_details 'calc w=1/[\s^2^(Fo^2^)+(0.0823P)^2^+1.8538P] where P=(Fo^2^+2Fc^2^)/3'
_refine_ls_weighting_scheme calc
_refine_ls_wR_factor_gt 0.1405
_refine_ls_wR_factor_ref 0.1583
_reflns_number_gt 4815
_reflns_number_total 6664
_reflns_threshold_expression >2sigma(I)
_cod_data_source_file eCrystal-307.cif
_cod_data_source_block 2007src0546
_cod_depositor_comments
;
Citation :
Tomkinson, N and Coles, Simon J. and Hursthouse, Michael B. and 
Coles, Simon J. (2007) 
University of Southampton, Crystal Structure Report Archive. 
(doi:10.5258/ecrystals/307)

More at:
http://ecrystals.chem.soton.ac.uk/307/

The following automatic conversions were performed:

'_symmetry_cell_setting' value 'Monoclinic' changed to 'monoclinic'
according to the built-in table from CIF Core dictionary named
'cif_core.dic' version 2.4.1 from 2010-06-29.

Automatic conversion script
Id: cif_fix_values 3392 2015-05-12 13:50:21Z andrius 
;
_cod_original_sg_symbol_H-M P2(1)/c
_cod_database_code 1519827

loop_
_symmetry_equiv_pos_as_xyz
'x, y, z'
'-x, y+1/2, -z+1/2'
'-x, -y, -z'
'x, -y-1/2, z-1/2'

loop_
_atom_site_label
_atom_site_type_symbol
_atom_site_fract_x
_atom_site_fract_y
_atom_site_fract_z
_atom_site_U_iso_or_equiv
_atom_site_adp_type
_atom_site_occupancy
_atom_site_symmetry_multiplicity
_atom_site_calc_flag
_atom_site_refinement_flags
_atom_site_disorder_assembly
_atom_site_disorder_group
F7 F 0.3133(2) 0.82674(14) 0.0994(3) 0.0469(9) Uani 0.774(8) 1 d P A 1
F9 F 0.42085(15) 0.88602(19) 0.0690(4) 0.0460(9) Uani 0.774(8) 1 d P A 1
F10 F 0.3596(3) 0.97022(18) -0.0844(3) 0.0489(11) Uani 0.774(8) 1 d P A 1
F12 F 0.25173(14) 0.9118(2) -0.0556(4) 0.0506(11) Uani 0.774(8) 1 d P A 1
F7' F 0.2604(10) 0.8543(8) 0.0633(12) 0.075(6) Uani 0.226(8) 1 d P A 2
F9' F 0.3870(16) 0.8633(12) 0.1331(16) 0.142(12) Uani 0.226(8) 1 d P A 2
F10' F 0.3941(18) 0.9511(19) -0.020(4) 0.214(18) Uani 0.226(8) 1 d P A 2
F12' F 0.2820(15) 0.9495(11) -0.0953(11) 0.108(9) Uani 0.226(8) 1 d P A 2
F8 F 0.34564(9) 0.83854(9) -0.11404(15) 0.0369(4) Uani 1 1 d . A .
F11 F 0.32332(9) 0.96124(9) 0.13419(14) 0.0356(4) Uani 1 1 d . A .
P2 P 0.33511(4) 0.89952(4) 0.01107(6) 0.02573(17) Uani 1 1 d . . .
C14 C 0.27961(14) 0.31866(15) -0.2677(3) 0.0301(5) Uani 1 1 d . . .
H14A H 0.2459 0.2827 -0.2243 0.036 Uiso 1 1 calc R . .
H14B H 0.3098 0.3488 -0.1925 0.036 Uiso 1 1 calc R . .
C15 C 0.32953(15) 0.27295(15) -0.3554(3) 0.0340(6) Uani 1 1 d . . .
H15A H 0.3057 0.2229 -0.3900 0.041 Uiso 1 1 calc R . .
H15B H 0.3784 0.2611 -0.3004 0.041 Uiso 1 1 calc R . .
C16 C 0.33854(14) 0.32881(15) -0.4774(2) 0.0296(5) Uani 1 1 d . . .
H16A H 0.3772 0.3691 -0.4491 0.036 Uiso 1 1 calc R . .
H16B H 0.3524 0.2995 -0.5596 0.036 Uiso 1 1 calc R . .
C17 C 0.26209(13) 0.36644(15) -0.5106(2) 0.0274(5) Uani 1 1 d . . .
H17A H 0.2656 0.4191 -0.5539 0.033 Uiso 1 1 calc R . .
H17B H 0.2282 0.3328 -0.5744 0.033 Uiso 1 1 calc R . .
C18 C 0.18509(12) 0.41955(13) -0.3365(2) 0.0227(5) Uani 1 1 d . . .
H18 H 0.1736 0.4177 -0.2424 0.027 Uiso 1 1 calc R . .
C19 C 0.14432(12) 0.47393(13) -0.4299(2) 0.0224(5) Uani 1 1 d . . .
H19 H 0.1514 0.4751 -0.5265 0.027 Uiso 1 1 calc R . .
C20 C 0.09550(12) 0.52377(13) -0.3800(2) 0.0223(5) Uani 1 1 d . . .
H20 H 0.0888 0.5189 -0.2836 0.027 Uiso 1 1 calc R . .
C21 C 0.05213(12) 0.58444(13) -0.4618(2) 0.0213(4) Uani 1 1 d . . .
C22 C 0.05597(13) 0.59539(14) -0.6056(2) 0.0251(5) Uani 1 1 d . . .
H22 H 0.0881 0.5632 -0.6524 0.030 Uiso 1 1 calc R . .
C23 C 0.01319(14) 0.65288(15) -0.6800(2) 0.0291(5) Uani 1 1 d . . .
H23 H 0.0158 0.6598 -0.7776 0.035 Uiso 1 1 calc R . .
C24 C -0.03383(13) 0.70070(14) -0.6112(3) 0.0279(5) Uani 1 1 d . . .
H24 H -0.0625 0.7408 -0.6619 0.033 Uiso 1 1 calc R . .
C25 C -0.03871(13) 0.68984(14) -0.4698(2) 0.0267(5) Uani 1 1 d . . .
H25 H -0.0712 0.7221 -0.4239 0.032 Uiso 1 1 calc R . .
C26 C 0.00371(12) 0.63193(13) -0.3943(2) 0.0236(5) Uani 1 1 d . . .
H26 H -0.0001 0.6245 -0.2972 0.028 Uiso 1 1 calc R . .
N2 N 0.23643(10) 0.37251(11) -0.36957(18) 0.0215(4) Uani 1 1 d . . .
F1 F 0.06397(11) 0.40218(13) 0.0591(2) 0.0675(6) Uani 1 1 d . B 3
F3 F 0.16097(14) 0.34168(11) -0.02691(19) 0.0717(7) Uani 1 1 d . B 3
F4 F 0.24090(11) 0.40948(12) 0.1212(3) 0.0763(7) Uani 1 1 d . B 3
F6 F 0.15152(14) 0.47209(11) 0.20540(18) 0.0714(7) Uani 1 1 d . B 3
F2 F 0.15164(9) 0.33938(10) 0.20400(15) 0.0429(4) Uani 1 1 d . B 3
F5 F 0.15272(11) 0.47581(9) -0.02744(15) 0.0477(5) Uani 1 1 d . B 3
P1 P 0.15163(4) 0.40751(4) 0.08820(6) 0.02685(17) Uani 1 1 d . B 3
C1 C 0.20798(13) 0.65848(14) 0.1178(2) 0.0245(5) Uani 1 1 d . C 3
H1A H 0.2317 0.7063 0.1628 0.029 Uiso 1 1 calc R C 3
H1B H 0.1939 0.6226 0.1915 0.029 Uiso 1 1 calc R C 3
C2 C 0.14051(14) 0.67953(15) 0.0120(2) 0.0282(5) Uani 1 1 d . C 3
H2A H 0.1121 0.7239 0.0461 0.034 Uiso 1 1 calc R C 3
H2B H 0.1068 0.6337 -0.0077 0.034 Uiso 1 1 calc R C 3
C3 C 0.17659(14) 0.70293(15) -0.1180(2) 0.0277(5) Uani 1 1 d . C 3
H3A H 0.1404 0.6984 -0.2043 0.033 Uiso 1 1 calc R C 3
H3B H 0.1955 0.7577 -0.1098 0.033 Uiso 1 1 calc R C 3
C4 C 0.24073(13) 0.64445(14) -0.1207(2) 0.0256(5) Uani 1 1 d . C 3
H4A H 0.2253 0.5991 -0.1826 0.031 Uiso 1 1 calc R C 3
H4B H 0.2846 0.6701 -0.1537 0.031 Uiso 1 1 calc R C 3
C5 C 0.30642(12) 0.56619(13) 0.0731(2) 0.0201(4) Uani 1 1 d . C 3
H5 H 0.3117 0.5540 0.1706 0.024 Uiso 1 1 calc R C 3
C6 C 0.35316(12) 0.52454(13) -0.0123(2) 0.0210(4) Uani 1 1 d . C 3
H6 H 0.3525 0.5370 -0.1091 0.025 Uiso 1 1 calc R C 3
C7 C 0.39797(12) 0.46731(13) 0.0479(2) 0.0218(5) Uani 1 1 d . C 3
H7 H 0.3974 0.4596 0.1460 0.026 Uiso 1 1 calc R C 3
C8 C 0.44734(12) 0.41580(13) -0.0205(2) 0.0212(4) Uani 1 1 d . C 3
C9 C 0.48683(13) 0.35688(14) 0.0597(3) 0.0268(5) Uani 1 1 d . C 3
H9 H 0.4817 0.3518 0.1568 0.032 Uiso 1 1 calc R C 3
C10 C 0.53355(14) 0.30567(14) -0.0019(3) 0.0304(5) Uani 1 1 d . C 3
H10 H 0.5593 0.2651 0.0527 0.036 Uiso 1 1 calc R C 3
C11 C 0.54251(13) 0.31365(14) -0.1422(3) 0.0283(5) Uani 1 1 d . C 3
H11 H 0.5744 0.2786 -0.1839 0.034 Uiso 1 1 calc R C 3
C12 C 0.50472(13) 0.37315(14) -0.2230(2) 0.0264(5) Uani 1 1 d . C 3
H12 H 0.5115 0.3789 -0.3192 0.032 Uiso 1 1 calc R C 3
C13 C 0.45746(12) 0.42367(14) -0.1632(2) 0.0228(5) Uani 1 1 d . C 3
H13 H 0.4317 0.4639 -0.2186 0.027 Uiso 1 1 calc R C 3
N1 N 0.25778(10) 0.61890(11) 0.02815(17) 0.0188(4) Uani 1 1 d . C 3

loop_
_atom_site_aniso_label
_atom_site_aniso_U_11
_atom_site_aniso_U_22
_atom_site_aniso_U_33
_atom_site_aniso_U_23
_atom_site_aniso_U_13
_atom_site_aniso_U_12
F7 0.074(2) 0.0343(13) 0.0382(13) 0.0012(10) 0.0287(14) -0.0089(14)
F9 0.0302(14) 0.0573(17) 0.0466(19) -0.0125(14) -0.0103(11) 0.0052(12)
F10 0.091(3) 0.0273(13) 0.0319(13) 0.0036(10) 0.0232(14) -0.0006(15)
F12 0.0276(13) 0.068(2) 0.053(2) -0.0330(16) -0.0095(11) 0.0181(12)
F7' 0.104(12) 0.070(8) 0.063(7) -0.050(6) 0.063(8) -0.065(9)
F9' 0.23(2) 0.128(15) 0.049(8) -0.044(8) -0.072(11) 0.151(17)
F10' 0.17(2) 0.23(3) 0.29(3) -0.19(3) 0.21(2) -0.16(2)
F12' 0.20(2) 0.095(12) 0.023(5) -0.005(6) -0.008(8) 0.084(14)
F8 0.0420(9) 0.0337(8) 0.0348(8) -0.0083(6) 0.0035(6) 0.0108(7)
F11 0.0490(9) 0.0366(8) 0.0214(7) -0.0074(6) 0.0050(6) -0.0058(7)
P2 0.0292(4) 0.0263(3) 0.0211(3) -0.0002(2) 0.0005(2) 0.0007(3)
C14 0.0277(13) 0.0308(13) 0.0304(12) 0.0109(10) -0.0020(10) 0.0037(10)
C15 0.0305(14) 0.0259(13) 0.0444(14) 0.0015(11) -0.0002(11) 0.0046(11)
C16 0.0257(13) 0.0337(13) 0.0289(12) -0.0048(10) 0.0014(9) 0.0042(10)
C17 0.0280(13) 0.0330(13) 0.0208(11) -0.0030(9) 0.0013(9) 0.0045(10)
C18 0.0218(11) 0.0256(12) 0.0206(10) 0.0032(8) 0.0021(8) -0.0048(9)
C19 0.0229(12) 0.0232(11) 0.0208(10) 0.0032(8) 0.0025(8) -0.0015(9)
C20 0.0207(11) 0.0242(12) 0.0216(10) 0.0016(8) 0.0011(8) -0.0030(9)
C21 0.0197(11) 0.0214(11) 0.0227(11) -0.0004(8) 0.0028(8) -0.0029(9)
C22 0.0247(12) 0.0273(12) 0.0241(11) 0.0045(9) 0.0066(9) 0.0035(9)
C23 0.0301(13) 0.0314(13) 0.0267(12) 0.0094(10) 0.0068(10) 0.0010(10)
C24 0.0256(12) 0.0203(11) 0.0375(13) 0.0056(9) 0.0035(10) 0.0010(9)
C25 0.0238(12) 0.0219(12) 0.0343(13) -0.0050(9) 0.0040(9) -0.0004(9)
C26 0.0210(12) 0.0238(12) 0.0258(11) -0.0045(9) 0.0024(9) -0.0023(9)
N2 0.0216(10) 0.0229(10) 0.0190(9) 0.0020(7) -0.0011(7) -0.0005(8)
F1 0.0365(11) 0.0837(15) 0.0786(14) 0.0268(11) -0.0071(9) -0.0047(10)
F3 0.138(2) 0.0365(10) 0.0485(11) -0.0105(8) 0.0414(12) -0.0149(11)
F4 0.0363(11) 0.0534(12) 0.142(2) 0.0176(13) 0.0200(12) -0.0078(9)
F6 0.140(2) 0.0441(11) 0.0312(9) -0.0121(8) 0.0135(11) 0.0041(12)
F2 0.0493(10) 0.0444(9) 0.0314(8) 0.0124(7) -0.0084(7) -0.0205(8)
F5 0.0820(13) 0.0344(9) 0.0273(8) 0.0038(6) 0.0092(8) -0.0153(8)
P1 0.0320(4) 0.0284(3) 0.0208(3) -0.0012(2) 0.0062(2) -0.0069(3)
C1 0.0291(13) 0.0262(12) 0.0195(10) -0.0003(8) 0.0085(9) 0.0053(10)
C2 0.0261(13) 0.0312(13) 0.0281(12) 0.0036(9) 0.0068(9) 0.0059(10)
C3 0.0294(13) 0.0309(13) 0.0228(11) 0.0038(9) 0.0033(9) 0.0032(10)
C4 0.0280(13) 0.0323(13) 0.0167(10) 0.0030(9) 0.0033(9) 0.0053(10)
C5 0.0198(11) 0.0213(11) 0.0190(10) -0.0014(8) 0.0015(8) -0.0028(9)
C6 0.0199(11) 0.0255(12) 0.0182(10) -0.0017(8) 0.0045(8) -0.0013(9)
C7 0.0211(11) 0.0228(11) 0.0217(10) -0.0009(8) 0.0031(8) -0.0018(9)
C8 0.0172(11) 0.0225(11) 0.0241(11) -0.0006(8) 0.0029(8) -0.0025(9)
C9 0.0270(13) 0.0252(12) 0.0288(12) 0.0053(9) 0.0064(9) -0.0006(10)
C10 0.0270(13) 0.0242(12) 0.0403(14) 0.0049(10) 0.0061(10) 0.0050(10)
C11 0.0250(12) 0.0251(12) 0.0354(13) -0.0065(10) 0.0065(10) 0.0015(10)
C12 0.0217(12) 0.0319(13) 0.0253(11) -0.0054(9) 0.0021(9) -0.0007(10)
C13 0.0198(11) 0.0257(12) 0.0221(11) -0.0015(8) -0.0004(8) 0.0002(9)
N1 0.0194(9) 0.0227(9) 0.0149(8) -0.0006(7) 0.0046(7) -0.0007(7)

loop_
_atom_type_symbol
_atom_type_description
_atom_type_scat_dispersion_real
_atom_type_scat_dispersion_imag
_atom_type_scat_source
C C 0.0033 0.0016 'International Tables Vol C Tables 4.2.6.8 and 6.1.1.4'
H H 0.0000 0.0000 'International Tables Vol C Tables 4.2.6.8 and 6.1.1.4'
N N 0.0061 0.0033 'International Tables Vol C Tables 4.2.6.8 and 6.1.1.4'
F F 0.0171 0.0103 'International Tables Vol C Tables 4.2.6.8 and 6.1.1.4'
P P 0.1023 0.0942 'International Tables Vol C Tables 4.2.6.8 and 6.1.1.4'

loop_
_geom_angle_atom_site_label_1
_geom_angle_atom_site_label_2
_geom_angle_atom_site_label_3
_geom_angle
_geom_angle_site_symmetry_1
_geom_angle_site_symmetry_3
F10' P2 F9' 90.2(18) . .
F10' P2 F12' 86.9(18) . .
F9' P2 F12' 169.7(7) . .
F10' P2 F12 122(2) . .
F9' P2 F12 145.5(13) . .
F12' P2 F12 35.3(10) . .
F10' P2 F7 146(2) . .
F9' P2 F7 56.3(13) . .
F12' P2 F7 127.1(11) . .
F12 P2 F7 91.75(18) . .
F10' P2 F9 56(2) . .
F9' P2 F9 37.1(13) . .
F12' P2 F9 142.8(11) . .
F12 P2 F9 176.46(16) . .
F7 P2 F9 89.84(18) . .
F10' P2 F10 33(2) . .
F9' P2 F10 123.4(13) . .
F12' P2 F10 54.0(11) . .
F12 P2 F10 89.3(2) . .
F7 P2 F10 176.70(17) . .
F9 P2 F10 88.92(18) . .
F10' P2 F11 85.6(7) . .
F9' P2 F11 80.0(4) . .
F12' P2 F11 89.9(4) . .
F12 P2 F11 90.23(12) . .
F7 P2 F11 92.95(11) . .
F9 P2 F11 92.85(14) . .
F10 P2 F11 90.17(13) . .
F10' P2 F8 94.6(7) . .
F9' P2 F8 101.1(4) . .
F12' P2 F8 89.0(4) . .
F12 P2 F8 88.79(12) . .
F7 P2 F8 87.53(11) . .
F9 P2 F8 88.12(14) . .
F10 P2 F8 89.37(13) . .
F11 P2 F8 178.92(9) . .
F10' P2 F7' 168.9(9) . .
F9' P2 F7' 91.4(12) . .
F12' P2 F7' 89.6(11) . .
F12 P2 F7' 54.5(7) . .
F7 P2 F7' 38.5(6) . .
F9 P2 F7' 127.6(7) . .
F10 P2 F7' 143.2(7) . .
F11 P2 F7' 83.9(3) . .
F8 P2 F7' 95.9(3) . .
N2 C14 C15 104.42(19) . .
C14 C15 C16 103.50(19) . .
C17 C16 C15 103.9(2) . .
N2 C17 C16 102.56(18) . .
N2 C18 C19 125.1(2) . .
C20 C19 C18 119.4(2) . .
C19 C20 C21 125.5(2) . .
C22 C21 C26 119.2(2) . .
C22 C21 C20 122.2(2) . .
C26 C21 C20 118.6(2) . .
C23 C22 C21 120.4(2) . .
C22 C23 C24 119.9(2) . .
C25 C24 C23 120.1(2) . .
C24 C25 C26 120.4(2) . .
C25 C26 C21 119.9(2) . .
C18 N2 C14 123.51(19) . .
C18 N2 C17 125.51(19) . .
C14 N2 C17 110.95(18) . .
F6 P1 F1 94.34(14) . .
F6 P1 F3 174.03(14) . .
F1 P1 F3 91.61(13) . .
F6 P1 F2 90.46(10) . .
F1 P1 F2 89.67(10) . .
F3 P1 F2 89.01(10) . .
F6 P1 F4 86.30(14) . .
F1 P1 F4 177.61(11) . .
F3 P1 F4 87.74(13) . .
F2 P1 F4 88.01(10) . .
F6 P1 F5 89.49(10) . .
F1 P1 F5 91.03(10) . .
F3 P1 F5 90.96(9) . .
F2 P1 F5 179.30(10) . .
F4 P1 F5 91.29(11) . .
N1 C1 C2 102.29(17) . .
C1 C2 C3 102.49(19) . .
C4 C3 C2 104.22(18) . .
N1 C4 C3 103.89(17) . .
N1 C5 C6 125.16(19) . .
C7 C6 C5 118.37(19) . .
C6 C7 C8 127.3(2) . .
C9 C8 C13 118.8(2) . .
C9 C8 C7 118.6(2) . .
C13 C8 C7 122.6(2) . .
C10 C9 C8 120.4(2) . .
C11 C10 C9 120.2(2) . .
C10 C11 C12 120.1(2) . .
C13 C12 C11 120.1(2) . .
C12 C13 C8 120.3(2) . .
C5 N1 C1 123.95(17) . .
C5 N1 C4 125.04(18) . .
C1 N1 C4 110.91(17) . .

loop_
_geom_bond_atom_site_label_1
_geom_bond_atom_site_label_2
_geom_bond_distance
_geom_bond_site_symmetry_2
F7 P2 1.575(2) .
F9 P2 1.594(3) .
F10 P2 1.604(3) .
F12 P2 1.573(3) .
F7' P2 1.681(9) .
F9' P2 1.532(10) .
F10' P2 1.436(15) .
F12' P2 1.560(12) .
F8 P2 1.6128(15) .
F11 P2 1.6114(14) .
C14 N2 1.485(3) .
C14 C15 1.520(4) .
C15 C16 1.529(3) .
C16 C17 1.517(3) .
C17 N2 1.486(3) .
C18 N2 1.292(3) .
C18 C19 1.425(3) .
C19 C20 1.351(3) .
C20 C21 1.461(3) .
C21 C22 1.400(3) .
C21 C26 1.405(3) .
C22 C23 1.385(3) .
C23 C24 1.397(3) .
C24 C25 1.381(3) .
C25 C26 1.392(3) .
F1 P1 1.5742(19) .
F3 P1 1.5935(18) .
F4 P1 1.603(2) .
F6 P1 1.5693(17) .
F2 P1 1.6024(15) .
F5 P1 1.6051(16) .
C1 N1 1.480(3) .
C1 C2 1.526(3) .
C2 C3 1.529(3) .
C3 C4 1.527(3) .
C4 N1 1.485(3) .
C5 N1 1.289(3) .
C5 C6 1.434(3) .
C6 C7 1.347(3) .
C7 C8 1.461(3) .
C8 C9 1.400(3) .
C8 C13 1.409(3) .
C9 C10 1.393(3) .
C10 C11 1.380(3) .
C11 C12 1.397(3) .
C12 C13 1.383(3) .
